data_4130254
loop_
_publ_author_name
'Travieso-Puente, Raquel'
'Broekman, J. O. P.'
'Chang, Mu-Chieh'
'Demeshko, Serhiy'
'Meyer, Franc'
'Otten, Edwin'

_publ_section_title
;
 Spin-Crossover in a Pseudo-tetrahedral Bis(formazanate) Iron Complex.
;
_journal_issue 17
_journal_name_full 'Journal of the American Chemical Society'
_journal_page_first 5503
_journal_page_last 5506
_journal_paper_doi 10.1021/jacs.6b01552
_journal_volume 138
_journal_year 2016
_chemical_formula_sum 'C40 H34 Fe N8'
_chemical_formula_weight 682.60
_space_group_crystal_system monoclinic
_space_group_IT_number 14
_space_group_name_Hall '-P 2yn'
_space_group_name_H-M_alt 'P 1 21/n 1'
_atom_sites_solution_hydrogens geom
_audit_creation_method SHELXL-2014
_cell_angle_alpha 90
_cell_angle_beta 95.9494(10)
_cell_angle_gamma 90
_cell_formula_units_Z 4
_cell_length_a 8.5794(3)
_cell_length_b 11.7518(4)
_cell_length_c 33.5114(12)
_cell_measurement_reflns_used 9838
_cell_measurement_temperature 100(2)
_cell_measurement_theta_max 27.92
_cell_measurement_theta_min 3.00
_cell_volume 3360.5(2)
_computing_cell_refinement 'Bruker SAINT'
_computing_data_collection 'Bruker APEX2'
_computing_data_reduction 'Bruker SAINT'
_computing_structure_refinement 'SHELXL-2014 (Sheldrick 2014)'
_computing_structure_solution 'SHELXS-97 (Sheldrick 2008)'
_diffrn_ambient_temperature 100(2)
_diffrn_measured_fraction_theta_full 0.998
_diffrn_measured_fraction_theta_max 0.992
_diffrn_measurement_device_type 'Bruker APEX-II CCD'
_diffrn_measurement_method '\f and \w scans'
_diffrn_radiation_type MoK\a
_diffrn_radiation_wavelength 0.71073
_diffrn_reflns_av_R_equivalents 0.0335
_diffrn_reflns_av_unetI/netI 0.0325
_diffrn_reflns_Laue_measured_fraction_full 0.998
_diffrn_reflns_Laue_measured_fraction_max 0.992
_diffrn_reflns_limit_h_max 11
_diffrn_reflns_limit_h_min -11
_diffrn_reflns_limit_k_max 15
_diffrn_reflns_limit_k_min -15
_diffrn_reflns_limit_l_max 44
_diffrn_reflns_limit_l_min -43
_diffrn_reflns_number 36390
_diffrn_reflns_point_group_measured_fraction_full 0.998
_diffrn_reflns_point_group_measured_fraction_max 0.992
_diffrn_reflns_theta_full 25.242
_diffrn_reflns_theta_max 27.962
_diffrn_reflns_theta_min 2.855
_exptl_absorpt_coefficient_mu 0.491
_exptl_absorpt_correction_T_max 0.7456
_exptl_absorpt_correction_T_min 0.7034
_exptl_absorpt_correction_type multi-scan
_exptl_absorpt_process_details SADABS
_exptl_crystal_colour 'dark red'
_exptl_crystal_density_diffrn 1.349
_exptl_crystal_description block
_exptl_crystal_F_000 1424
_exptl_crystal_size_max 0.37
_exptl_crystal_size_mid 0.25
_exptl_crystal_size_min 0.22
_refine_diff_density_max 0.390
_refine_diff_density_min -0.457
_refine_diff_density_rms 0.063
_refine_ls_extinction_method none
_refine_ls_goodness_of_fit_ref 1.105
_refine_ls_hydrogen_treatment constr
_refine_ls_matrix_type full
_refine_ls_number_parameters 444
_refine_ls_number_reflns 8027
_refine_ls_number_restraints 0
_refine_ls_restrained_S_all 1.105
_refine_ls_R_factor_all 0.0576
_refine_ls_R_factor_gt 0.0442
_refine_ls_shift/su_max 0.001
_refine_ls_shift/su_mean 0.000
_refine_ls_structure_factor_coef Fsqd
_refine_ls_weighting_details 'w=1/[\s^2^(Fo^2^)+(0.0298P)^2^+3.7094P] where P=(Fo^2^+2Fc^2^)/3'
_refine_ls_weighting_scheme calc
_refine_ls_wR_factor_gt 0.0929
_refine_ls_wR_factor_ref 0.0979
_reflns_Friedel_coverage 0.000
_reflns_number_gt 6779
_reflns_number_total 8027
_reflns_threshold_expression 'I > 2\s(I)'
_cod_data_source_file ja6b01552_si_002.cif
_cod_data_source_block mo_molan352_0m
_cod_original_sg_symbol_H-M 'P 21/n'
_cod_database_code 4130254
_shelx_space_group_comment
;
The symmetry employed for this shelxl refinement is uniquely defined
by the following loop, which should always be used as a source of
symmetry information in preference to the above space-group names.
They are only intended as comments.
;
_shelxl_version_number 2014-3

loop_
_space_group_symop_operation_xyz
'x, y, z'
'-x+1/2, y+1/2, -z+1/2'
'-x, -y, -z'
'x-1/2, -y-1/2, z-1/2'

loop_
_atom_site_label
_atom_site_type_symbol
_atom_site_fract_x
_atom_site_fract_y
_atom_site_fract_z
_atom_site_U_iso_or_equiv
_atom_site_adp_type
_atom_site_occupancy
_atom_site_site_symmetry_order
_atom_site_calc_flag
_atom_site_refinement_flags_posn
_atom_site_refinement_flags_adp
Fe1 Fe 0.38218(3) 0.69804(2) 0.12654(2) 0.01280(7) Uani 1 1 d . .
N1 N 0.43893(18) 0.77567(13) 0.17305(4) 0.0132(3) Uani 1 1 d . .
N2 N 0.50055(18) 0.87869(13) 0.17884(5) 0.0142(3) Uani 1 1 d . .
N3 N 0.47058(19) 0.92560(13) 0.10784(5) 0.0149(3) Uani 1 1 d . .
N4 N 0.42174(18) 0.82205(13) 0.09662(5) 0.0140(3) Uani 1 1 d . .
N5 N 0.44569(18) 0.57668(13) 0.09791(4) 0.0136(3) Uani 1 1 d . .
N6 N 0.38004(18) 0.47493(13) 0.09187(5) 0.0142(3) Uani 1 1 d . .
N7 N 0.15169(18) 0.52128(13) 0.12560(5) 0.0148(3) Uani 1 1 d . .
N8 N 0.20646(18) 0.62272(13) 0.13742(4) 0.0135(3) Uani 1 1 d . .
C1 C 0.4151(2) 0.72190(16) 0.21059(5) 0.0147(4) Uani 1 1 d . .
C2 C 0.3571(2) 0.78447(18) 0.24108(6) 0.0196(4) Uani 1 1 d . .
H2 H 0.3447 0.8646 0.2386 0.023 Uiso 1 1 calc R U
C3 C 0.3175(3) 0.7286(2) 0.27507(6) 0.0268(5) Uani 1 1 d . .
H3 H 0.2757 0.7705 0.2957 0.032 Uiso 1 1 calc R U
C4 C 0.3386(3) 0.6120(2) 0.27914(6) 0.0294(5) Uani 1 1 d . .
H4 H 0.3106 0.5740 0.3024 0.035 Uiso 1 1 calc R U
C5 C 0.4006(3) 0.55113(19) 0.24908(6) 0.0255(5) Uani 1 1 d . .
H5 H 0.4170 0.4715 0.2521 0.031 Uiso 1 1 calc R U
C6 C 0.4388(2) 0.60533(17) 0.21476(6) 0.0192(4) Uani 1 1 d . .
H6 H 0.4810 0.5632 0.1942 0.023 Uiso 1 1 calc R U
C7 C 0.5115(2) 0.94605(16) 0.14688(5) 0.0142(4) Uani 1 1 d . .
C8 C 0.5758(2) 1.06106(16) 0.15636(6) 0.0147(4) Uani 1 1 d . .
C9 C 0.6831(2) 1.07968(16) 0.18982(5) 0.0160(4) Uani 1 1 d . .
H9 H 0.7153 1.0177 0.2069 0.019 Uiso 1 1 calc R U
C10 C 0.7436(2) 1.18704(17) 0.19852(6) 0.0174(4) Uani 1 1 d . .
H10 H 0.8181 1.1976 0.2212 0.021 Uiso 1 1 calc R U
C11 C 0.6965(2) 1.27959(16) 0.17440(6) 0.0185(4) Uani 1 1 d . .
C12 C 0.5899(3) 1.26103(18) 0.14087(6) 0.0225(4) Uani 1 1 d . .
H12 H 0.5570 1.3232 0.1239 0.027 Uiso 1 1 calc R U
C13 C 0.5308(2) 1.15346(17) 0.13179(6) 0.0203(4) Uani 1 1 d . .
H13 H 0.4588 1.1425 0.1086 0.024 Uiso 1 1 calc R U
C14 C 0.7591(3) 1.39669(18) 0.18514(7) 0.0276(5) Uani 1 1 d . .
H14A H 0.7634 1.4415 0.1606 0.041 Uiso 1 1 calc R U
H14B H 0.8646 1.3903 0.1993 0.041 Uiso 1 1 calc R U
H14C H 0.6899 1.4345 0.2025 0.041 Uiso 1 1 calc R U
C15 C 0.3892(2) 0.81461(16) 0.05352(5) 0.0140(4) Uani 1 1 d . .
C16 C 0.2566(2) 0.75660(17) 0.03710(6) 0.0176(4) Uani 1 1 d . .
H16 H 0.1865 0.7240 0.0541 0.021 Uiso 1 1 calc R U
C17 C 0.2271(2) 0.74664(18) -0.00430(6) 0.0218(4) Uani 1 1 d . .
H17 H 0.1359 0.7080 -0.0157 0.026 Uiso 1 1 calc R U
C18 C 0.3301(2) 0.79277(18) -0.02904(6) 0.0221(4) Uani 1 1 d . .
H18 H 0.3107 0.7848 -0.0573 0.027 Uiso 1 1 calc R U
C19 C 0.4614(2) 0.85048(18) -0.01245(6) 0.0208(4) Uani 1 1 d . .
H19 H 0.5315 0.8826 -0.0295 0.025 Uiso 1 1 calc R U
C20 C 0.4920(2) 0.86215(17) 0.02887(6) 0.0176(4) Uani 1 1 d . .
H20 H 0.5823 0.9022 0.0401 0.021 Uiso 1 1 calc R U
C21 C 0.5895(2) 0.58488(16) 0.07939(5) 0.0149(4) Uani 1 1 d . .
C22 C 0.6083(2) 0.52247(18) 0.04506(6) 0.0218(4) Uani 1 1 d . .
H22 H 0.5313 0.4684 0.0353 0.026 Uiso 1 1 calc R U
C23 C 0.7402(3) 0.5394(2) 0.02504(7) 0.0265(5) Uani 1 1 d . .
H23 H 0.7525 0.4973 0.0014 0.032 Uiso 1 1 calc R U
C24 C 0.8535(2) 0.6169(2) 0.03922(6) 0.0260(5) Uani 1 1 d . .
H24 H 0.9427 0.6290 0.0251 0.031 Uiso 1 1 calc R U
C25 C 0.8365(2) 0.67667(19) 0.07399(6) 0.0232(4) Uani 1 1 d . .
H25 H 0.9149 0.7296 0.0839 0.028 Uiso 1 1 calc R U
C26 C 0.7062(2) 0.66031(17) 0.09466(6) 0.0183(4) Uani 1 1 d . .
H26 H 0.6967 0.7001 0.1190 0.022 Uiso 1 1 calc R U
C27 C 0.2397(2) 0.45411(16) 0.10478(5) 0.0137(4) Uani 1 1 d . .
C28 C 0.1726(2) 0.33966(16) 0.09471(5) 0.0147(4) Uani 1 1 d . .
C29 C 0.2221(2) 0.27565(17) 0.06324(6) 0.0178(4) Uani 1 1 d . .
H29 H 0.3003 0.3051 0.0480 0.021 Uiso 1 1 calc R U
C30 C 0.1576(2) 0.16908(17) 0.05417(6) 0.0195(4) Uani 1 1 d . .
H30 H 0.1916 0.1272 0.0324 0.023 Uiso 1 1 calc R U
C31 C 0.0445(2) 0.12226(17) 0.07616(6) 0.0190(4) Uani 1 1 d . .
C32 C -0.0036(3) 0.18609(17) 0.10761(6) 0.0221(4) Uani 1 1 d . .
H32 H -0.0799 0.1557 0.1233 0.027 Uiso 1 1 calc R U
C33 C 0.0579(2) 0.29349(17) 0.11652(6) 0.0191(4) Uani 1 1 d . .
H33 H 0.0214 0.3361 0.1378 0.023 Uiso 1 1 calc R U
C34 C -0.0264(3) 0.00739(18) 0.06534(7) 0.0269(5) Uani 1 1 d . .
H34A H -0.0880 -0.0182 0.0867 0.040 Uiso 1 1 calc R U
H34B H 0.0574 -0.0475 0.0622 0.040 Uiso 1 1 calc R U
H34C H -0.0945 0.0133 0.0401 0.040 Uiso 1 1 calc R U
C35 C 0.0966(2) 0.67990(16) 0.16027(5) 0.0144(4) Uani 1 1 d . .
C36 C 0.0232(2) 0.61962(17) 0.18849(6) 0.0190(4) Uani 1 1 d . .
H36 H 0.0459 0.5412 0.1929 0.023 Uiso 1 1 calc R U
C37 C -0.0830(3) 0.67391(18) 0.21017(7) 0.0246(5) Uani 1 1 d . .
H37 H -0.1333 0.6326 0.2296 0.030 Uiso 1 1 calc R U
C38 C -0.1171(2) 0.78834(18) 0.20385(6) 0.0231(4) Uani 1 1 d . .
H38 H -0.1915 0.8250 0.2186 0.028 Uiso 1 1 calc R U
C39 C -0.0417(2) 0.84892(18) 0.17593(6) 0.0200(4) Uani 1 1 d . .
H39 H -0.0644 0.9273 0.1716 0.024 Uiso 1 1 calc R U
C40 C 0.0665(2) 0.79533(16) 0.15434(5) 0.0162(4) Uani 1 1 d . .
H40 H 0.1197 0.8371 0.1356 0.019 Uiso 1 1 calc R U

loop_
_atom_site_aniso_label
_atom_site_aniso_U_11
_atom_site_aniso_U_22
_atom_site_aniso_U_33
_atom_site_aniso_U_23
_atom_site_aniso_U_13
_atom_site_aniso_U_12
Fe1 0.01703(14) 0.01022(13) 0.01163(13) -0.00161(10) 0.00384(9) -0.00273(10)
N1 0.0156(8) 0.0120(8) 0.0125(7) -0.0002(6) 0.0027(6) -0.0006(6)
N2 0.0158(8) 0.0115(8) 0.0153(7) -0.0006(6) 0.0016(6) -0.0006(6)
N3 0.0190(8) 0.0120(8) 0.0135(7) -0.0005(6) 0.0013(6) -0.0011(6)
N4 0.0164(8) 0.0132(8) 0.0126(7) -0.0007(6) 0.0024(6) -0.0023(6)
N5 0.0149(7) 0.0144(8) 0.0115(7) -0.0005(6) 0.0017(6) -0.0009(6)
N6 0.0173(8) 0.0119(8) 0.0135(7) -0.0016(6) 0.0022(6) -0.0008(6)
N7 0.0183(8) 0.0112(8) 0.0151(7) -0.0024(6) 0.0027(6) -0.0016(6)
N8 0.0172(8) 0.0108(7) 0.0128(7) -0.0011(6) 0.0031(6) -0.0010(6)
C1 0.0139(9) 0.0175(10) 0.0122(8) 0.0020(7) -0.0006(7) -0.0022(7)
C2 0.0211(10) 0.0210(11) 0.0163(9) 0.0006(8) 0.0004(7) 0.0009(8)
C3 0.0284(11) 0.0386(13) 0.0142(9) 0.0014(9) 0.0056(8) 0.0002(10)
C4 0.0317(12) 0.0369(13) 0.0195(10) 0.0120(10) 0.0016(9) -0.0050(10)
C5 0.0275(11) 0.0221(11) 0.0257(11) 0.0082(9) -0.0030(9) -0.0036(9)
C6 0.0200(10) 0.0180(10) 0.0188(9) 0.0014(8) -0.0011(7) -0.0011(8)
C7 0.0149(9) 0.0140(9) 0.0137(9) -0.0015(7) 0.0014(7) 0.0005(7)
C8 0.0168(9) 0.0122(9) 0.0156(9) -0.0011(7) 0.0040(7) -0.0013(7)
C9 0.0181(9) 0.0152(9) 0.0147(9) -0.0008(7) 0.0027(7) 0.0006(7)
C10 0.0196(9) 0.0182(10) 0.0148(9) -0.0036(8) 0.0034(7) -0.0009(8)
C11 0.0196(9) 0.0135(9) 0.0237(10) -0.0045(8) 0.0081(8) -0.0001(7)
C12 0.0289(11) 0.0150(10) 0.0235(10) 0.0044(8) 0.0014(8) 0.0014(8)
C13 0.0246(10) 0.0166(10) 0.0188(10) 0.0008(8) -0.0018(8) -0.0002(8)
C14 0.0302(12) 0.0171(11) 0.0359(12) -0.0041(9) 0.0054(10) -0.0028(9)
C15 0.0181(9) 0.0122(9) 0.0117(8) 0.0004(7) 0.0018(7) 0.0016(7)
C16 0.0166(9) 0.0185(10) 0.0177(9) 0.0015(8) 0.0028(7) -0.0020(8)
C17 0.0194(10) 0.0250(11) 0.0201(10) -0.0020(8) -0.0023(8) -0.0038(8)
C18 0.0257(10) 0.0269(11) 0.0135(9) -0.0007(8) 0.0009(8) 0.0026(9)
C19 0.0217(10) 0.0237(11) 0.0182(9) 0.0030(8) 0.0068(8) -0.0001(8)
C20 0.0188(9) 0.0161(10) 0.0178(9) -0.0010(8) 0.0019(7) -0.0039(8)
C21 0.0134(9) 0.0162(9) 0.0150(9) 0.0006(7) 0.0014(7) 0.0005(7)
C22 0.0204(10) 0.0236(11) 0.0221(10) -0.0078(8) 0.0053(8) -0.0064(8)
C23 0.0260(11) 0.0320(12) 0.0232(11) -0.0099(9) 0.0110(9) -0.0049(9)
C24 0.0163(10) 0.0379(13) 0.0245(11) -0.0022(10) 0.0062(8) -0.0059(9)
C25 0.0166(9) 0.0295(12) 0.0231(10) -0.0015(9) -0.0003(8) -0.0074(8)
C26 0.0183(9) 0.0207(10) 0.0153(9) -0.0019(8) -0.0015(7) -0.0011(8)
C27 0.0162(9) 0.0127(9) 0.0122(8) 0.0005(7) 0.0016(7) 0.0007(7)
C28 0.0168(9) 0.0134(9) 0.0134(8) -0.0014(7) -0.0007(7) 0.0000(7)
C29 0.0182(9) 0.0167(10) 0.0189(9) -0.0027(8) 0.0038(7) -0.0021(7)
C30 0.0197(10) 0.0178(10) 0.0210(10) -0.0077(8) 0.0016(8) 0.0009(8)
C31 0.0209(10) 0.0140(9) 0.0214(10) -0.0008(8) -0.0018(8) 0.0013(8)
C32 0.0280(11) 0.0165(10) 0.0226(10) 0.0014(8) 0.0064(8) -0.0048(8)
C33 0.0263(10) 0.0151(10) 0.0171(9) -0.0028(8) 0.0076(8) -0.0022(8)
C34 0.0354(12) 0.0133(10) 0.0319(12) -0.0038(9) 0.0030(10) -0.0053(9)
C35 0.0142(8) 0.0159(9) 0.0129(8) -0.0042(7) 0.0010(7) -0.0019(7)
C36 0.0233(10) 0.0142(9) 0.0205(10) -0.0024(8) 0.0068(8) -0.0023(8)
C37 0.0283(11) 0.0220(11) 0.0258(11) -0.0037(9) 0.0136(9) -0.0047(9)
C38 0.0236(10) 0.0212(11) 0.0256(10) -0.0079(9) 0.0079(8) 0.0015(8)
C39 0.0232(10) 0.0159(10) 0.0208(10) -0.0039(8) 0.0014(8) 0.0031(8)
C40 0.0185(9) 0.0148(9) 0.0153(9) -0.0006(7) 0.0012(7) -0.0018(7)

loop_
_atom_type_symbol
_atom_type_description
_atom_type_scat_dispersion_real
_atom_type_scat_dispersion_imag
_atom_type_scat_source
C C 0.0033 0.0016 'International Tables Vol C Tables 4.2.6.8 and 6.1.1.4'
H H 0.0000 0.0000 'International Tables Vol C Tables 4.2.6.8 and 6.1.1.4'
Fe Fe 0.3463 0.8444 'International Tables Vol C Tables 4.2.6.8 and 6.1.1.4'
N N 0.0061 0.0033 'International Tables Vol C Tables 4.2.6.8 and 6.1.1.4'

loop_
_geom_angle_atom_site_label_1
_geom_angle_atom_site_label_2
_geom_angle_atom_site_label_3
_geom_angle
N8 Fe1 N4 134.92(7)
N8 Fe1 N1 103.02(7)
N4 Fe1 N1 91.24(7)
N8 Fe1 N5 91.36(7)
N4 Fe1 N5 104.60(7)
N1 Fe1 N5 140.11(7)
N2 N1 C1 111.25(14)
N2 N1 Fe1 130.31(12)
C1 N1 Fe1 118.44(12)
N1 N2 C7 118.73(15)
N4 N3 C7 118.90(16)
N3 N4 C15 111.16(14)
N3 N4 Fe1 130.44(12)
C15 N4 Fe1 118.31(12)
N6 N5 C21 111.30(15)
N6 N5 Fe1 129.48(12)
C21 N5 Fe1 119.19(12)
N5 N6 C27 119.66(15)
N8 N7 C27 118.96(16)
N7 N8 C35 110.29(15)
N7 N8 Fe1 130.79(12)
C35 N8 Fe1 118.77(12)
C6 C1 C2 120.45(18)
C6 C1 N1 119.16(17)
C2 C1 N1 120.19(17)
C3 C2 C1 119.28(19)
C2 C3 C4 120.6(2)
C5 C4 C3 119.6(2)
C6 C5 C4 120.6(2)
C5 C6 C1 119.5(2)
N3 C7 N2 129.77(17)
N3 C7 C8 115.26(16)
N2 C7 C8 114.96(16)
C9 C8 C13 118.25(18)
C9 C8 C7 121.09(17)
C13 C8 C7 120.66(17)
C10 C9 C8 121.01(18)
C9 C10 C11 120.73(18)
C10 C11 C12 118.31(18)
C10 C11 C14 120.06(19)
C12 C11 C14 121.63(19)
C13 C12 C11 121.08(19)
C12 C13 C8 120.61(18)
C20 C15 C16 120.46(17)
C20 C15 N4 120.11(16)
C16 C15 N4 119.41(16)
C17 C16 C15 119.55(18)
C18 C17 C16 120.29(19)
C19 C18 C17 119.73(18)
C18 C19 C20 120.80(19)
C15 C20 C19 119.16(18)
C22 C21 C26 119.96(18)
C22 C21 N5 120.00(17)
C26 C21 N5 119.94(17)
C21 C22 C23 119.70(19)
C24 C23 C22 120.6(2)
C23 C24 C25 119.59(19)
C24 C25 C26 120.76(19)
C25 C26 C21 119.33(18)
N7 C27 N6 129.34(17)
N7 C27 C28 115.17(16)
N6 C27 C28 115.50(16)
C33 C28 C29 118.18(17)
C33 C28 C27 120.69(17)
C29 C28 C27 121.13(17)
C30 C29 C28 120.32(18)
C29 C30 C31 121.61(18)
C32 C31 C30 117.79(18)
C32 C31 C34 121.40(19)
C30 C31 C34 120.80(18)
C33 C32 C31 121.15(19)
C32 C33 C28 120.93(18)
C36 C35 C40 120.36(17)
C36 C35 N8 119.56(17)
C40 C35 N8 120.07(16)
C37 C36 C35 119.69(19)
C36 C37 C38 120.5(2)
C39 C38 C37 119.65(19)
C40 C39 C38 120.19(19)
C39 C40 C35 119.54(18)

loop_
_geom_bond_atom_site_label_1
_geom_bond_atom_site_label_2
_geom_bond_distance
Fe1 N8 1.8174(16)
Fe1 N4 1.8207(15)
Fe1 N1 1.8278(15)
Fe1 N5 1.8330(16)
N1 N2 1.327(2)
N1 C1 1.441(2)
N2 C7 1.343(2)
N3 N4 1.329(2)
N3 C7 1.341(2)
N4 C15 1.445(2)
N5 N6 1.328(2)
N5 C21 1.441(2)
N6 C27 1.343(2)
N7 N8 1.327(2)
N7 C27 1.338(2)
N8 C35 1.441(2)
C1 C6 1.390(3)
C1 C2 1.392(3)
C2 C3 1.387(3)
C3 C4 1.387(3)
C4 C5 1.386(3)
C5 C6 1.384(3)
C7 C8 1.482(3)
C8 C9 1.392(3)
C8 C13 1.393(3)
C9 C10 1.384(3)
C10 C11 1.390(3)
C11 C12 1.391(3)
C11 C14 1.507(3)
C12 C13 1.384(3)
C15 C20 1.387(3)
C15 C16 1.390(3)
C16 C17 1.389(3)
C17 C18 1.383(3)
C18 C19 1.381(3)
C19 C20 1.389(3)
C21 C22 1.388(3)
C21 C26 1.394(3)
C22 C23 1.388(3)
C23 C24 1.380(3)
C24 C25 1.381(3)
C25 C26 1.388(3)
C27 C28 1.488(3)
C28 C33 1.395(3)
C28 C29 1.397(3)
C29 C30 1.390(3)
C30 C31 1.391(3)
C31 C32 1.391(3)
C31 C34 1.509(3)
C32 C33 1.388(3)
C35 C36 1.384(3)
C35 C40 1.391(3)
C36 C37 1.379(3)
C37 C38 1.388(3)
C38 C39 1.388(3)
C39 C40 1.386(3)
